data_1503541
loop_
_publ_author_name
'Benniston, Andrew C.'
'Hagon, Jerry'
'He, Xiaoyan'
'Yang, Songjie'
'Harrington, Ross W.'

_publ_section_title
;
 Spring open two-plus-two electron storage in a disulfide-strapped methyl
 viologen derivative.
;
_journal_issue 2
_journal_name_full 'Organic letters'
_journal_page_first 506
_journal_page_last 509
_journal_paper_doi 10.1021/ol203099h
_journal_volume 14
_journal_year 2012
_chemical_formula_moiety 'C32 H33 F12 N5 P2 S'
_chemical_formula_sum 'C32 H33 F12 N5 P2 S'
_chemical_formula_weight 809.63
_chemical_name_systematic
;
2,7-bis(4-methylbenzyl)thieno[2,3-c:5,4-c']dipyridine-2,7-diium 
hexafluorophosphate(V) tris-acetontrile solvate
;
_space_group_IT_number 62
_symmetry_cell_setting orthorhombic
_symmetry_space_group_name_Hall '-P 2ac 2n'
_symmetry_space_group_name_H-M 'P n m a'
_atom_sites_solution_hydrogens geom
_atom_sites_solution_primary direct
_atom_sites_solution_secondary difmap
_audit_creation_method SHELXL-97
_cell_angle_alpha 90.00
_cell_angle_beta 90.00
_cell_angle_gamma 90.00
_cell_formula_units_Z 4
_cell_length_a 9.9868(5)
_cell_length_b 30.2095(15)
_cell_length_c 11.8887(5)
_cell_measurement_reflns_used 1377
_cell_measurement_temperature 150(2)
_cell_measurement_theta_max 26.7617
_cell_measurement_theta_min 2.6454
_cell_volume 3586.8(3)
_computing_cell_refinement
;
CrysAlisPro, Oxford Diffraction Ltd.,
Version 1.171.34.44 (release 25-10-2010 CrysAlis171 .NET)
(compiled Oct 25 2010,18:11:34)
;
_computing_data_collection
;
CrysAlisPro, Oxford Diffraction Ltd.,
Version 1.171.34.44 (release 25-10-2010 CrysAlis171 .NET)
(compiled Oct 25 2010,18:11:34)
;
_computing_data_reduction
;
CrysAlisPro, Oxford Diffraction Ltd.,
Version 1.171.34.44 (release 25-10-2010 CrysAlis171 .NET)
(compiled Oct 25 2010,18:11:34)
;
_computing_molecular_graphics 'Bruker SHELXTL'
_computing_publication_material 'Bruker SHELXTL and local programs'
_computing_structure_refinement 'Bruker SHELXTL'
_computing_structure_solution 'Bruker SHELXTL'
_diffrn_ambient_temperature 150(2)
_diffrn_detector_area_resol_mean 10.3968
_diffrn_measured_fraction_theta_full 0.999
_diffrn_measured_fraction_theta_max 0.999
_diffrn_measurement_device_type 'Xcalibur, Atlas, Gemini ultra'
_diffrn_measurement_method 'thick-slice \w scans'
_diffrn_radiation_monochromator graphite
_diffrn_radiation_source 'fine-focus sealed tube'
_diffrn_radiation_type MoK\a
_diffrn_radiation_wavelength 0.71073
_diffrn_reflns_av_R_equivalents 0.0842
_diffrn_reflns_av_sigmaI/netI 0.0992
_diffrn_reflns_limit_h_max 11
_diffrn_reflns_limit_h_min -7
_diffrn_reflns_limit_k_max 32
_diffrn_reflns_limit_k_min -35
_diffrn_reflns_limit_l_max 12
_diffrn_reflns_limit_l_min -14
_diffrn_reflns_number 8454
_diffrn_reflns_theta_full 25.00
_diffrn_reflns_theta_max 25.00
_diffrn_reflns_theta_min 2.65
_exptl_absorpt_coefficient_mu 0.274
_exptl_absorpt_correction_T_max 0.9472
_exptl_absorpt_correction_T_min 0.9372
_exptl_absorpt_correction_type multi-scan
_exptl_absorpt_process_details
;
CrysAlisPro, Oxford Diffraction Ltd.,
Version 1.171.34.44 (release 25-10-2010 CrysAlis171 .NET)
(compiled Oct 25 2010,18:11:34)
Empirical absorption correction using spherical harmonics,
 implemented in SCALE3 ABSPACK scaling algorithm.
;
_exptl_crystal_colour yellow
_exptl_crystal_density_diffrn 1.499
_exptl_crystal_density_method 'not measured'
_exptl_crystal_description block
_exptl_crystal_F_000 1656
_exptl_crystal_size_max 0.24
_exptl_crystal_size_mid 0.20
_exptl_crystal_size_min 0.20
_refine_diff_density_max 0.420
_refine_diff_density_min -0.405
_refine_diff_density_rms 0.087
_refine_ls_extinction_method none
_refine_ls_goodness_of_fit_ref 1.021
_refine_ls_hydrogen_treatment constr
_refine_ls_matrix_type full
_refine_ls_number_parameters 244
_refine_ls_number_reflns 3220
_refine_ls_number_restraints 0
_refine_ls_restrained_S_all 1.021
_refine_ls_R_factor_all 0.1392
_refine_ls_R_factor_gt 0.0720
_refine_ls_shift/su_max 0.000
_refine_ls_shift/su_mean 0.000
_refine_ls_structure_factor_coef Fsqd
_refine_ls_weighting_details 'calc w=1/[\s^2^(Fo^2^)+(0.0902P)^2^+0.8138P] where P=(Fo^2^+2Fc^2^)/3'
_refine_ls_weighting_scheme calc
_refine_ls_wR_factor_gt 0.1611
_refine_ls_wR_factor_ref 0.2031
_reflns_number_gt 1790
_reflns_number_total 3220
_reflns_threshold_expression I>2\s(I)
_cod_data_source_file ol203099h_si_001.cif
_cod_data_source_block acb119a
_cod_database_code 1503541
_computing_special_details
;

TITL acb119 in Pnma
CELL 0.71073   9.9868  30.2095  11.8887  90.000  90.000  90.000
ZERR    4.00   0.0005   0.0015   0.0005   0.000   0.000   0.000
LATT  1
SYMM 0.5-X, -Y, 0.5+Z
SYMM -X, 0.5+Y, -Z
SYMM 0.5+X, 0.5-Y, 0.5-Z
SFAC C H N F P S
UNIT 128 132 20 48 8 4
TEMP -123
 
L.S. 8
BOND $H
CONF
ACTA
 
REM yellow block
SIZE 0.24 0.20 0.20
 
OMIT -3 50
 
FMAP 2
PLAN 5
 
REM EXTI    0.000000
WGHT    0.090200    0.813800
FVAR       0.08444
S1    6    0.712459    0.750000    0.642752    10.50000    0.02864    0.03178 =
         0.04351    0.00000   -0.00109    0.00000
P1    5    0.516423    0.376470    0.066750    11.00000    0.03089    0.05137 =
         0.02861   -0.00519    0.00318   -0.00255
F1    4    0.469951    0.416256   -0.007332    11.00000    0.08175    0.08919 =
         0.06781    0.03032    0.00616    0.02125
F2    4    0.563953    0.336872    0.144038    11.00000    0.07383    0.08185 =
         0.07118    0.02779    0.02039    0.02773
F3    4    0.611416    0.408709    0.135868    11.00000    0.04145    0.09975 =
         0.07650   -0.04165    0.00527   -0.01701
F4    4    0.636898    0.366297   -0.016714    11.00000    0.04269    0.09639 =
         0.03763   -0.01210    0.01275    0.00045
F5    4    0.422303    0.344655   -0.000912    11.00000    0.04595    0.09822 =
         0.07255   -0.04422    0.00190   -0.01349
F6    4    0.398730    0.387119    0.153592    11.00000    0.03383    0.08174 =
         0.03627   -0.01546    0.00479    0.00395
N1    3    0.510128    0.637170    0.604301    11.00000    0.03220    0.02481 =
         0.02502   -0.00116    0.00617    0.00365
N2    3    0.193929    0.750000    0.395790    10.50000    0.11669    0.05363 =
         0.07048    0.00000   -0.02773    0.00000
N3    3    0.595474    0.684288    0.356505    11.00000    0.07633    0.09395 =
         0.04946    0.00314    0.00427    0.01416
C1    1    0.612003    0.664003    0.625209    11.00000    0.03018    0.02724 =
         0.02585    0.00017    0.00324    0.00649
AFIX  43
H1A   2    0.698297    0.652313    0.640962    11.00000   -1.20000
AFIX   0
C2    1    0.591046    0.709515    0.623810    11.00000    0.02740    0.03380 =
         0.02194   -0.00335    0.00117    0.00351
C3    1    0.463747    0.725965    0.602236    11.00000    0.02899    0.03000 =
         0.02173   -0.00005    0.00745   -0.00315
C4    1    0.357156    0.696636    0.583612    11.00000    0.02737    0.02977 =
         0.03436    0.00067    0.00281    0.00382
AFIX  43
H4A   2    0.268913    0.707185    0.570494    11.00000   -1.20000
AFIX   0
C5    1    0.384808    0.652361    0.585016    11.00000    0.02718    0.03095 =
         0.03379   -0.00285    0.00156   -0.00810
AFIX  43
H5A   2    0.314502    0.631791    0.572169    11.00000   -1.20000
AFIX   0
C6    1    0.531294    0.587832    0.605227    11.00000    0.04434    0.02340 =
         0.02994    0.00296    0.00154    0.00498
AFIX  23
H6A   2    0.477832    0.574511    0.666641    11.00000   -1.20000
H6B   2    0.626877    0.581363    0.619968    11.00000   -1.20000
AFIX   0
C7    1    0.490536    0.567259    0.493878    11.00000    0.03290    0.01669 =
         0.03569   -0.00015    0.00162    0.00472
C8    1    0.375442    0.543340    0.485233    11.00000    0.03852    0.02342 =
         0.05343    0.00269    0.00184    0.00388
AFIX  43
H8A   2    0.318490    0.540258    0.548756    11.00000   -1.20000
AFIX   0
C9    1    0.341161    0.523590    0.384875    11.00000    0.03722    0.02595 =
         0.07072    0.00527   -0.00844   -0.00126
AFIX  43
H9A   2    0.260568    0.506962    0.380784    11.00000   -1.20000
AFIX   0
C10   1    0.419364    0.527148    0.291005    11.00000    0.05676    0.03169 =
         0.05411   -0.01538   -0.02951    0.01477
C11   1    0.536922    0.551387    0.300475    11.00000    0.05271    0.04879 =
         0.04195   -0.01039    0.00566    0.01105
AFIX  43
H11A  2    0.594059    0.554169    0.236980    11.00000   -1.20000
AFIX   0
C12   1    0.572677    0.571671    0.401053    11.00000    0.03837    0.03771 =
         0.03417   -0.00729    0.00068   -0.00605
AFIX  43
H12A  2    0.652957    0.588431    0.405912    11.00000   -1.20000
AFIX   0
C13   1    0.385616    0.505251    0.180338    11.00000    0.09056    0.06102 =
         0.07408   -0.03305   -0.04878    0.02014
AFIX 137
H13A  2    0.464459    0.489497    0.151950    11.00000   -1.50000
H13B  2    0.358376    0.527843    0.125787    11.00000   -1.50000
H13C  2    0.312119    0.484209    0.191487    11.00000   -1.50000
AFIX   0
C14   1    0.080367    0.750000    0.379406    10.50000    0.09912    0.04053 =
         0.05450    0.00000   -0.00964    0.00000
C15   1   -0.063737    0.750000    0.358220    10.50000    0.06523    0.08548 =
         0.08281    0.00000   -0.01155    0.00000
AFIX 137
H15A  2   -0.100503    0.720684    0.375302    10.50000   -1.50000
H15B  2   -0.080445    0.757109    0.279027    10.50000   -1.50000
H15C  2   -0.106924    0.772207    0.406121    10.50000   -1.50000
AFIX   0
C16   1    0.673689    0.669251    0.296464    11.00000    0.07557    0.06114 =
         0.04319    0.01319   -0.00181    0.00404
C17   1    0.774918    0.649659    0.222538    11.00000    0.06999    0.07628 =
         0.04623    0.00284    0.00801    0.01162
AFIX 137
H17A  2    0.839781    0.633072    0.267811    11.00000   -1.50000
H17B  2    0.821296    0.673193    0.181294    11.00000   -1.50000
H17C  2    0.731416    0.629602    0.169040    11.00000   -1.50000
 
HKLF 4
 
REM  acb119a in Pnma
REM R1 =  0.0720 for   1790 Fo > 4sig(Fo)  and  0.1392 for all   3220 data
REM    244 parameters refined using      0 restraints
 
END  
     
;

loop_
_symmetry_equiv_pos_as_xyz
'x, y, z'
'-x+1/2, -y, z+1/2'
'-x, y+1/2, -z'
'x+1/2, -y+1/2, -z+1/2'
'-x, -y, -z'
'x-1/2, y, -z-1/2'
'x, -y-1/2, z'
'-x-1/2, y-1/2, z-1/2'

loop_
_atom_site_label
_atom_site_type_symbol
_atom_site_fract_x
_atom_site_fract_y
_atom_site_fract_z
_atom_site_U_iso_or_equiv
_atom_site_adp_type
_atom_site_occupancy
_atom_site_symmetry_multiplicity
_atom_site_calc_flag
_atom_site_refinement_flags
S1 S 0.7125(2) 0.7500 0.64275(16) 0.0346(5) Uani 1 2 d S
P1 P 0.51642(15) 0.37647(5) 0.06675(11) 0.0370(4) Uani 1 1 d .
F1 F 0.4700(4) 0.41626(13) -0.0073(3) 0.0796(13) Uani 1 1 d .
F2 F 0.5640(4) 0.33687(13) 0.1440(3) 0.0756(12) Uani 1 1 d .
F3 F 0.6114(4) 0.40871(13) 0.1359(3) 0.0726(12) Uani 1 1 d .
F4 F 0.6369(3) 0.36630(13) -0.0167(2) 0.0589(10) Uani 1 1 d .
F5 F 0.4223(4) 0.34466(14) -0.0009(3) 0.0722(12) Uani 1 1 d .
F6 F 0.3987(3) 0.38712(11) 0.1536(2) 0.0506(9) Uani 1 1 d .
N1 N 0.5101(4) 0.63717(13) 0.6043(3) 0.0273(10) Uani 1 1 d .
N2 N 0.1939(12) 0.7500 0.3958(8) 0.080(3) Uani 1 2 d S
N3 N 0.5955(7) 0.6843(2) 0.3565(5) 0.0732(19) Uani 1 1 d .
C1 C 0.6120(6) 0.66400(16) 0.6252(4) 0.0278(12) Uani 1 1 d .
H1A H 0.6983 0.6523 0.6410 0.033 Uiso 1 1 calc R
C2 C 0.5910(5) 0.70951(16) 0.6238(4) 0.0277(12) Uani 1 1 d .
C3 C 0.4637(5) 0.72597(15) 0.6022(4) 0.0269(11) Uani 1 1 d .
C4 C 0.3572(5) 0.69664(15) 0.5836(4) 0.0305(12) Uani 1 1 d .
H4A H 0.2689 0.7072 0.5705 0.037 Uiso 1 1 calc R
C5 C 0.3848(5) 0.65236(16) 0.5850(4) 0.0306(12) Uani 1 1 d .
H5A H 0.3145 0.6318 0.5722 0.037 Uiso 1 1 calc R
C6 C 0.5313(6) 0.58783(15) 0.6052(4) 0.0326(13) Uani 1 1 d .
H6A H 0.4778 0.5745 0.6666 0.039 Uiso 1 1 calc R
H6B H 0.6269 0.5814 0.6200 0.039 Uiso 1 1 calc R
C7 C 0.4905(5) 0.56726(14) 0.4939(4) 0.0284(12) Uani 1 1 d .
C8 C 0.3754(6) 0.54334(16) 0.4852(5) 0.0385(14) Uani 1 1 d .
H8A H 0.3185 0.5403 0.5488 0.046 Uiso 1 1 calc R
C9 C 0.3412(6) 0.52359(17) 0.3849(5) 0.0446(15) Uani 1 1 d .
H9A H 0.2606 0.5070 0.3808 0.054 Uiso 1 1 calc R
C10 C 0.4194(7) 0.52715(18) 0.2910(5) 0.0475(17) Uani 1 1 d .
C11 C 0.5369(7) 0.55139(18) 0.3005(5) 0.0478(16) Uani 1 1 d .
H11A H 0.5941 0.5542 0.2370 0.057 Uiso 1 1 calc R
C12 C 0.5727(6) 0.57167(17) 0.4011(4) 0.0367(13) Uani 1 1 d .
H12A H 0.6530 0.5884 0.4059 0.044 Uiso 1 1 calc R
C13 C 0.3856(8) 0.5053(2) 0.1803(5) 0.075(2) Uani 1 1 d .
H13A H 0.4645 0.4895 0.1520 0.113 Uiso 1 1 calc R
H13B H 0.3584 0.5278 0.1258 0.113 Uiso 1 1 calc R
H13C H 0.3121 0.4842 0.1915 0.113 Uiso 1 1 calc R
C14 C 0.0804(15) 0.7500 0.3794(8) 0.065(3) Uani 1 2 d S
C15 C -0.0637(11) 0.7500 0.3582(9) 0.078(3) Uani 1 2 d S
H15A H -0.1005 0.7207 0.3753 0.117 Uiso 0.50 1 calc PR
H15B H -0.0804 0.7571 0.2790 0.117 Uiso 0.50 1 calc PR
H15C H -0.1069 0.7722 0.4061 0.117 Uiso 0.50 1 calc PR
C16 C 0.6737(8) 0.6693(2) 0.2965(6) 0.060(2) Uani 1 1 d .
C17 C 0.7749(7) 0.6497(2) 0.2225(5) 0.0642(19) Uani 1 1 d .
H17A H 0.8398 0.6331 0.2678 0.096 Uiso 1 1 calc R
H17B H 0.8213 0.6732 0.1813 0.096 Uiso 1 1 calc R
H17C H 0.7314 0.6296 0.1690 0.096 Uiso 1 1 calc R

loop_
_atom_site_aniso_label
_atom_site_aniso_U_11
_atom_site_aniso_U_22
_atom_site_aniso_U_33
_atom_site_aniso_U_23
_atom_site_aniso_U_13
_atom_site_aniso_U_12
S1 0.0286(11) 0.0318(10) 0.0435(11) 0.000 -0.0011(9) 0.000
P1 0.0309(9) 0.0514(9) 0.0286(7) -0.0052(7) 0.0032(7) -0.0025(8)
F1 0.082(3) 0.089(3) 0.068(3) 0.030(2) 0.006(2) 0.021(3)
F2 0.074(3) 0.082(3) 0.071(3) 0.028(2) 0.020(2) 0.028(2)
F3 0.041(2) 0.100(3) 0.077(3) -0.042(2) 0.005(2) -0.017(2)
F4 0.043(2) 0.096(3) 0.0376(18) -0.0121(18) 0.0127(16) 0.000(2)
F5 0.046(2) 0.098(3) 0.073(3) -0.044(2) 0.002(2) -0.013(2)
F6 0.0338(19) 0.082(2) 0.0363(17) -0.0155(16) 0.0048(15) 0.0040(18)
N1 0.032(3) 0.025(2) 0.025(2) -0.0012(17) 0.0062(19) 0.004(2)
N2 0.117(9) 0.054(5) 0.070(6) 0.000 -0.028(6) 0.000
N3 0.076(5) 0.094(5) 0.049(4) 0.003(3) 0.004(3) 0.014(4)
C1 0.030(3) 0.027(3) 0.026(3) 0.000(2) 0.003(2) 0.006(3)
C2 0.027(3) 0.034(3) 0.022(2) -0.003(2) 0.001(2) 0.004(3)
C3 0.029(3) 0.030(2) 0.022(2) 0.000(2) 0.007(2) -0.003(3)
C4 0.027(3) 0.030(3) 0.034(3) 0.001(2) 0.003(2) 0.004(3)
C5 0.027(3) 0.031(3) 0.034(3) -0.003(2) 0.002(2) -0.008(3)
C6 0.044(4) 0.023(2) 0.030(3) 0.003(2) 0.002(3) 0.005(3)
C7 0.033(3) 0.017(2) 0.036(3) 0.000(2) 0.002(2) 0.005(3)
C8 0.039(4) 0.023(3) 0.053(4) 0.003(3) 0.002(3) 0.004(3)
C9 0.037(4) 0.026(3) 0.071(4) 0.005(3) -0.008(3) -0.001(3)
C10 0.057(4) 0.032(3) 0.054(4) -0.015(3) -0.030(3) 0.015(3)
C11 0.053(4) 0.049(3) 0.042(3) -0.010(3) 0.006(3) 0.011(3)
C12 0.038(3) 0.038(3) 0.034(3) -0.007(2) 0.001(3) -0.006(3)
C13 0.091(6) 0.061(4) 0.074(5) -0.033(4) -0.049(4) 0.020(4)
C14 0.099(10) 0.041(5) 0.055(6) 0.000 -0.010(7) 0.000
C15 0.065(8) 0.085(8) 0.083(8) 0.000 -0.012(6) 0.000
C16 0.076(6) 0.061(4) 0.043(4) 0.013(3) -0.002(4) 0.004(4)
C17 0.070(5) 0.076(5) 0.046(4) 0.003(3) 0.008(4) 0.012(4)

loop_
_atom_type_symbol
_atom_type_description
_atom_type_scat_dispersion_real
_atom_type_scat_dispersion_imag
_atom_type_scat_source
C C 0.0033 0.0016 'International Tables Vol C Tables 4.2.6.8 and 6.1.1.4'
H H 0.0000 0.0000 'International Tables Vol C Tables 4.2.6.8 and 6.1.1.4'
N N 0.0061 0.0033 'International Tables Vol C Tables 4.2.6.8 and 6.1.1.4'
F F 0.0171 0.0103 'International Tables Vol C Tables 4.2.6.8 and 6.1.1.4'
P P 0.1023 0.0942 'International Tables Vol C Tables 4.2.6.8 and 6.1.1.4'
S S 0.1246 0.1234 'International Tables Vol C Tables 4.2.6.8 and 6.1.1.4'

loop_
_geom_angle_atom_site_label_1
_geom_angle_atom_site_label_2
_geom_angle_atom_site_label_3
_geom_angle
_geom_angle_site_symmetry_1
_geom_angle_site_symmetry_3
C2 S1 C2 89.5(3) . 7_575
F1 P1 F2 178.8(2) . .
F1 P1 F3 89.8(2) . .
F1 P1 F4 91.2(2) . .
F1 P1 F5 90.2(2) . .
F1 P1 F6 89.5(2) . .
F2 P1 F3 89.1(2) . .
F2 P1 F4 89.4(2) . .
F2 P1 F5 90.8(2) . .
F2 P1 F6 89.87(19) . .
F3 P1 F4 89.39(19) . .
F3 P1 F5 179.7(2) . .
F3 P1 F6 88.95(18) . .
F4 P1 F5 90.86(19) . .
F4 P1 F6 178.2(2) . .
F5 P1 F6 90.80(19) . .
C1 N1 C5 122.3(4) . .
C1 N1 C6 119.8(4) . .
C5 N1 C6 117.8(4) . .
N1 C1 H1A 120.4 . .
N1 C1 C2 119.2(5) . .
H1A C1 C2 120.4 . .
S1 C2 C1 126.1(4) . .
S1 C2 C3 114.3(4) . .
C1 C2 C3 119.6(5) . .
C2 C3 C3 111.0(3) . 7_575
C2 C3 C4 119.9(4) . .
C3 C3 C4 129.2(3) 7_575 .
C3 C4 H4A 121.2 . .
C3 C4 C5 117.6(5) . .
H4A C4 C5 121.2 . .
N1 C5 C4 121.4(5) . .
N1 C5 H5A 119.3 . .
C4 C5 H5A 119.3 . .
N1 C6 H6A 109.4 . .
N1 C6 H6B 109.4 . .
N1 C6 C7 111.2(4) . .
H6A C6 H6B 108.0 . .
H6A C6 C7 109.4 . .
H6B C6 C7 109.4 . .
C6 C7 C8 120.6(5) . .
C6 C7 C12 119.9(5) . .
C8 C7 C12 119.5(5) . .
C7 C8 H8A 119.8 . .
C7 C8 C9 120.3(5) . .
H8A C8 C9 119.8 . .
C8 C9 H9A 118.9 . .
C8 C9 C10 122.1(6) . .
H9A C9 C10 118.9 . .
C9 C10 C11 117.3(5) . .
C9 C10 C13 123.3(6) . .
C11 C10 C13 119.4(6) . .
C10 C11 H11A 119.4 . .
C10 C11 C12 121.3(6) . .
H11A C11 C12 119.4 . .
C7 C12 C11 119.5(5) . .
C7 C12 H12A 120.3 . .
C11 C12 H12A 120.3 . .
C10 C13 H13A 109.5 . .
C10 C13 H13B 109.5 . .
C10 C13 H13C 109.5 . .
H13A C13 H13B 109.5 . .
H13A C13 H13C 109.5 . .
H13B C13 H13C 109.5 . .
N2 C14 C15 179.8(12) . .
C14 C15 H15A 109.5 . .
C14 C15 H15B 109.5 . .
C14 C15 H15C 109.5 . .
H15A C15 H15B 109.5 . .
H15A C15 H15C 109.5 . .
H15B C15 H15C 109.5 . .
N3 C16 C17 178.6(8) . .
C16 C17 H17A 109.5 . .
C16 C17 H17B 109.5 . .
C16 C17 H17C 109.5 . .
H17A C17 H17B 109.5 . .
H17A C17 H17C 109.5 . .
H17B C17 H17C 109.5 . .

loop_
_geom_bond_atom_site_label_1
_geom_bond_atom_site_label_2
_geom_bond_distance
_geom_bond_site_symmetry_2
S1 C2 1.737(5) .
S1 C2 1.737(5) 7_575
P1 F1 1.561(4) .
P1 F2 1.581(4) .
P1 F3 1.589(4) .
P1 F4 1.590(3) .
P1 F5 1.567(4) .
P1 F6 1.597(3) .
N1 C1 1.324(6) .
N1 C5 1.353(6) .
N1 C6 1.505(6) .
N2 C14 1.151(14) .
N3 C16 1.152(8) .
C1 H1A 0.950 .
C1 C2 1.391(7) .
C2 C3 1.389(7) .
C3 C3 1.452(9) 7_575
C3 C4 1.403(6) .
C4 H4A 0.950 .
C4 C5 1.366(7) .
C5 H5A 0.950 .
C6 H6A 0.990 .
C6 H6B 0.990 .
C6 C7 1.518(7) .
C7 C8 1.362(7) .
C7 C12 1.382(7) .
C8 H8A 0.950 .
C8 C9 1.377(7) .
C9 H9A 0.950 .
C9 C10 1.366(8) .
C10 C11 1.388(9) .
C10 C13 1.511(7) .
C11 H11A 0.950 .
C11 C12 1.390(7) .
C12 H12A 0.950 .
C13 H13A 0.980 .
C13 H13B 0.980 .
C13 H13C 0.980 .
C14 C15 1.461(17) .
C15 H15A 0.980 .
C15 H15B 0.980 .
C15 H15C 0.980 .
C16 C17 1.465(10) .
C17 H17A 0.980 .
C17 H17B 0.980 .
C17 H17C 0.980 .

loop_
_geom_torsion_atom_site_label_1
_geom_torsion_atom_site_label_2
_geom_torsion_atom_site_label_3
_geom_torsion_atom_site_label_4
_geom_torsion
_geom_torsion_site_symmetry_1
_geom_torsion_site_symmetry_4
C5 N1 C1 C2 -2.1(7) . .
C6 N1 C1 C2 179.8(4) . .
N1 C1 C2 S1 -176.9(3) . .
N1 C1 C2 C3 0.9(7) . .
C2 S1 C2 C1 178.9(3) 7_575 .
C2 S1 C2 C3 0.9(5) 7_575 .
S1 C2 C3 C3 -0.7(3) . 7_575
S1 C2 C3 C4 179.0(4) . .
C1 C2 C3 C3 -178.8(3) . 7_575
C1 C2 C3 C4 0.9(7) . .
C2 C3 C4 C5 -1.5(7) . .
C3 C3 C4 C5 178.1(3) 7_575 .
C1 N1 C5 C4 1.5(7) . .
C6 N1 C5 C4 179.5(4) . .
C3 C4 C5 N1 0.4(7) . .
C1 N1 C6 C7 -123.0(5) . .
C5 N1 C6 C7 58.9(6) . .
N1 C6 C7 C8 -106.1(5) . .
N1 C6 C7 C12 75.8(6) . .
C6 C7 C8 C9 -177.9(5) . .
C12 C7 C8 C9 0.1(7) . .
C7 C8 C9 C10 -0.2(8) . .
C8 C9 C10 C11 0.5(8) . .
C8 C9 C10 C13 179.0(5) . .
C9 C10 C11 C12 -0.8(8) . .
C13 C10 C11 C12 -179.3(5) . .
C6 C7 C12 C11 177.7(5) . .
C8 C7 C12 C11 -0.4(7) . .
C10 C11 C12 C7 0.7(8) . .
